data_4066069
loop_
_publ_author_name
'Mart\'in, Carmen'
'Mu\~noz-Molina, Jos\'e Mar\'ia'
'Locati, Abel'
'Alvarez, Eleuterio'
'Maseras, Feliu'
'Belderrain, Tom\'as R.'
'P\'erez, Pedro J.'

_publ_section_title
;
 Copper(I)&#x2212;Olefin Complexes: The Effect of the Trispyrazolylborate
 Ancillary Ligand in Structure and Reactivity
;
_journal_issue 16
_journal_name_full Organometallics
_journal_page_first 3481
_journal_paper_doi 10.1021/om1002705
_journal_volume 29
_journal_year 2010
_chemical_formula_moiety 'C38 H44 B Cu N6'
_chemical_formula_sum 'C38 H44 B Cu N6'
_chemical_formula_weight 659.14
_chemical_name_systematic
; 
 ? 
;
_space_group_IT_number 1
_symmetry_cell_setting triclinic
_symmetry_space_group_name_Hall 'P 1'
_symmetry_space_group_name_H-M 'P 1'
_atom_sites_solution_hydrogens geom
_atom_sites_solution_primary direct
_atom_sites_solution_secondary difmap
_audit_creation_method SHELXL-97
_cell_angle_alpha 102.973(5)
_cell_angle_beta 96.970(6)
_cell_angle_gamma 94.440(6)
_cell_formula_units_Z 2
_cell_length_a 9.1125(14)
_cell_length_b 11.1306(16)
_cell_length_c 17.644(3)
_cell_measurement_reflns_used 7321
_cell_measurement_temperature 100(2)
_cell_measurement_theta_max 24.08
_cell_measurement_theta_min 2.26
_cell_volume 1720.9(5)
_computing_cell_refinement 'Bruker (2006). APEX 2. Version 2.1.'
_computing_data_collection 'Bruker (2006). APEX 2. Version 2.1.'
_computing_data_reduction 'Bruker (2006). APEX 2. Version 2.1.'
_computing_molecular_graphics 'XP, SHELXTL v. 6.14 (Bruker, 2003)'
_computing_publication_material 'XCIF, SHELXTL v. 6.14 (Bruker, 2003)'
_computing_structure_refinement 'XL, SHELXTL v. 6.14 (Bruker, 2003)'
_computing_structure_solution 'Bruker (2006). APEX 2. Version 2.1.'
_diffrn_ambient_temperature 100(2)
_diffrn_detector_area_resol_mean 8.26
_diffrn_measured_fraction_theta_full 0.986
_diffrn_measured_fraction_theta_max 0.986
_diffrn_measurement_device_type
;
 Bruker-Nonius X8kappa APEX II CCD area detector'
;
_diffrn_measurement_method 'phi and omega scans with narrow frames'
_diffrn_radiation_monochromator graphite
_diffrn_radiation_source 'fine-focus sealed tube'
_diffrn_radiation_type MoK\a
_diffrn_radiation_wavelength 0.71073
_diffrn_reflns_av_R_equivalents 0.0502
_diffrn_reflns_av_sigmaI/netI 0.0761
_diffrn_reflns_limit_h_max 9
_diffrn_reflns_limit_h_min -12
_diffrn_reflns_limit_k_max 15
_diffrn_reflns_limit_k_min -15
_diffrn_reflns_limit_l_max 25
_diffrn_reflns_limit_l_min -25
_diffrn_reflns_number 38117
_diffrn_reflns_theta_full 30.71
_diffrn_reflns_theta_max 30.71
_diffrn_reflns_theta_min 2.41
_diffrn_standards_decay_% 0
_exptl_absorpt_coefficient_mu 0.670
_exptl_absorpt_correction_T_max 0.9483
_exptl_absorpt_correction_T_min 0.8832
_exptl_absorpt_correction_type multi-scan
_exptl_absorpt_process_details
;
 SADABS, Bruker (2006). APEX 2. Version 2.1. Bruker Analytical
 X-ray Solutions, Madison, Wisconsin, USA.
;
_exptl_crystal_colour colourless
_exptl_crystal_density_diffrn 1.272
_exptl_crystal_density_method 'not measured'
_exptl_crystal_description prism
_exptl_crystal_F_000 696
_exptl_crystal_size_max 0.19
_exptl_crystal_size_mid 0.15
_exptl_crystal_size_min 0.08
_refine_diff_density_max 0.557
_refine_diff_density_min -0.656
_refine_diff_density_rms 0.077
_refine_ls_extinction_method none
_refine_ls_goodness_of_fit_ref 1.002
_refine_ls_hydrogen_treatment constr
_refine_ls_matrix_type fullcycle
_refine_ls_number_parameters 830
_refine_ls_number_reflns 13102
_refine_ls_number_restraints 3
_refine_ls_restrained_S_all 1.002
_refine_ls_R_factor_all 0.0833
_refine_ls_R_factor_gt 0.0473
_refine_ls_shift/su_max 0.000
_refine_ls_shift/su_mean 0.000
_refine_ls_structure_factor_coef Fsqd
_refine_ls_weighting_details 'calc w=1/[\s^2^(Fo^2^)+(0.0480P)^2^+0.4435P] where P=(Fo^2^+2Fc^2^)/3'
_refine_ls_weighting_scheme calc
_refine_ls_wR_factor_gt 0.0918
_refine_ls_wR_factor_ref 0.1052
_reflns_number_gt 9620
_reflns_number_total 13102
_reflns_threshold_expression >2sigma(I)
_cod_data_source_file om1002705_si_002.cif
_cod_data_source_block 1
_cod_depositor_comments
;
The following automatic conversions were performed:

'_symmetry_cell_setting' value 'Triclinic' changed to 'triclinic'
according to /home/saulius/struct/CIF-dictionaries/cif_core.dic
dictionary named 'cif_core.dic' version 2.4.1 from 2010-06-29.

Automatic conversion script
Id: cif_fix_values 1715 2011-07-08 13:25:40Z adriana 
;
_cod_original_sg_symbol_H-M P1
_cod_database_code 4066069

loop_
_symmetry_equiv_pos_as_xyz
'x, y, z'

loop_
_atom_site_label
_atom_site_type_symbol
_atom_site_fract_x
_atom_site_fract_y
_atom_site_fract_z
_atom_site_U_iso_or_equiv
_atom_site_adp_type
_atom_site_occupancy
_atom_site_symmetry_multiplicity
_atom_site_calc_flag
_atom_site_refinement_flags
Cu1 Cu 0.11065(6) 0.30631(5) 0.05583(3) 0.02235(12) Uani 1 1 d .
N1 N 0.1182(3) 0.1899(3) -0.05318(18) 0.0191(6) Uani 1 1 d .
N2 N 0.2391(3) 0.2160(3) -0.08775(17) 0.0177(6) Uani 1 1 d .
N3 N 0.1711(3) 0.4550(3) 0.01562(17) 0.0183(6) Uani 1 1 d .
N4 N 0.2864(3) 0.4445(3) -0.02762(17) 0.0187(6) Uani 1 1 d .
N5 N 0.3454(3) 0.2888(3) 0.09081(18) 0.0199(6) Uani 1 1 d .
N6 N 0.4295(3) 0.2960(3) 0.03249(18) 0.0193(6) Uani 1 1 d .
C1 C 0.0328(4) 0.0955(3) -0.1041(2) 0.0182(7) Uani 1 1 d .
C2 C 0.0985(4) 0.0590(3) -0.1726(2) 0.0198(7) Uani 1 1 d .
H2 H 0.0616 -0.0052 -0.2179 0.024 Uiso 1 1 d R
C3 C 0.2293(4) 0.1382(3) -0.1594(2) 0.0184(7) Uani 1 1 d .
H3 H 0.3003 0.1376 -0.1946 0.022 Uiso 1 1 d R
C4 C -0.1067(4) 0.0407(3) -0.0835(2) 0.0166(7) Uani 1 1 d .
C5 C -0.2463(4) 0.0642(3) -0.1173(2) 0.0190(7) Uani 1 1 d .
C6 C -0.3760(4) 0.0122(3) -0.0970(2) 0.0234(8) Uani 1 1 d .
H6 H -0.4703 0.0296 -0.1187 0.028 Uiso 1 1 d R
C7 C -0.3670(4) -0.0668(4) -0.0438(2) 0.0295(9) Uani 1 1 d .
C8 C -0.2282(5) -0.0893(3) -0.0117(2) 0.0291(9) Uani 1 1 d .
H8 H -0.2221 -0.1419 0.0239 0.035 Uiso 1 1 d R
C9 C -0.0963(4) -0.0362(3) -0.0301(2) 0.0216(8) Uani 1 1 d .
C10 C -0.2613(4) 0.1428(3) -0.1767(2) 0.0248(8) Uani 1 1 d .
H10A H -0.1751 0.2056 -0.1660 0.037 Uiso 1 1 d R
H10B H -0.3524 0.1838 -0.1729 0.037 Uiso 1 1 d R
H10C H -0.2660 0.0900 -0.2297 0.037 Uiso 1 1 d R
C11 C -0.5065(5) -0.1264(4) -0.0245(3) 0.0408(11) Uani 1 1 d .
H11A H -0.5642 -0.1789 -0.0727 0.061 Uiso 1 1 d R
H11B H -0.5660 -0.0621 -0.0010 0.061 Uiso 1 1 d R
H11C H -0.4806 -0.1773 0.0128 0.061 Uiso 1 1 d R
C12 C 0.0532(4) -0.0630(4) 0.0054(2) 0.0273(9) Uani 1 1 d .
H12A H 0.0388 -0.1262 0.0353 0.041 Uiso 1 1 d R
H12B H 0.1056 0.0131 0.0405 0.041 Uiso 1 1 d R
H12C H 0.1121 -0.0933 -0.0365 0.041 Uiso 1 1 d R
C13 C 0.1290(4) 0.5703(3) 0.0198(2) 0.0171(7) Uani 1 1 d .
C14 C 0.2192(4) 0.6331(3) -0.0206(2) 0.0201(8) Uani 1 1 d .
H14 H 0.2147 0.7153 -0.0270 0.024 Uiso 1 1 d R
C15 C 0.3164(4) 0.5511(3) -0.0493(2) 0.0205(8) Uani 1 1 d .
H15 H 0.3919 0.5672 -0.0795 0.025 Uiso 1 1 d R
C16 C -0.0004(4) 0.6098(3) 0.0593(2) 0.0186(7) Uani 1 1 d .
C17 C 0.0217(4) 0.6998(3) 0.1311(2) 0.0213(8) Uani 1 1 d .
C18 C -0.1030(5) 0.7344(4) 0.1667(2) 0.0239(9) Uani 1 1 d .
H18 H -0.0888 0.7955 0.2149 0.029 Uiso 1 1 d R
C19 C -0.2475(4) 0.6824(3) 0.1335(2) 0.0254(9) Uani 1 1 d .
C20 C -0.2663(4) 0.5945(3) 0.0621(2) 0.0232(8) Uani 1 1 d .
H20 H -0.3638 0.5587 0.0384 0.028 Uiso 1 1 d R
C21 C -0.1448(4) 0.5572(3) 0.0243(2) 0.0196(7) Uani 1 1 d .
C22 C 0.1748(4) 0.7594(4) 0.1690(2) 0.0287(9) Uani 1 1 d .
H22A H 0.1668 0.8251 0.2152 0.043 Uiso 1 1 d R
H22B H 0.2235 0.7950 0.1313 0.043 Uiso 1 1 d R
H22C H 0.2338 0.6970 0.1851 0.043 Uiso 1 1 d R
C23 C -0.3792(5) 0.7203(4) 0.1744(3) 0.0368(10) Uani 1 1 d .
H23A H -0.4065 0.6598 0.2043 0.055 Uiso 1 1 d R
H23B H -0.4636 0.7237 0.1351 0.055 Uiso 1 1 d R
H23C H -0.3528 0.8023 0.2102 0.055 Uiso 1 1 d R
C24 C -0.1720(4) 0.4609(3) -0.0527(2) 0.0270(9) Uani 1 1 d .
H24A H -0.2793 0.4397 -0.0692 0.040 Uiso 1 1 d R
H24B H -0.1263 0.3863 -0.0461 0.040 Uiso 1 1 d R
H24C H -0.1281 0.4940 -0.0929 0.040 Uiso 1 1 d R
C25 C 0.4382(4) 0.2675(3) 0.1512(2) 0.0204(8) Uani 1 1 d .
C26 C 0.5813(4) 0.2603(4) 0.1305(2) 0.0271(9) Uani 1 1 d .
H26 H 0.6674 0.2460 0.1619 0.033 Uiso 1 1 d R
C27 C 0.5714(4) 0.2780(3) 0.0559(2) 0.0250(8) Uani 1 1 d .
H27 H 0.6508 0.2777 0.0256 0.030 Uiso 1 1 d R
C28 C 0.3860(4) 0.2553(3) 0.2257(2) 0.0198(7) Uani 1 1 d .
C29 C 0.3984(4) 0.1446(3) 0.2502(2) 0.0235(8) Uani 1 1 d .
C30 C 0.3508(4) 0.1327(3) 0.3209(2) 0.0261(8) Uani 1 1 d .
H30 H 0.3589 0.0573 0.3369 0.031 Uiso 1 1 d R
C31 C 0.2913(4) 0.2304(3) 0.3686(2) 0.0235(8) Uani 1 1 d .
C32 C 0.2800(4) 0.3391(3) 0.3424(2) 0.0248(8) Uani 1 1 d .
H32 H 0.2372 0.4050 0.3732 0.030 Uiso 1 1 d R
C33 C 0.3285(4) 0.3552(3) 0.2741(2) 0.0209(8) Uani 1 1 d .
C34 C 0.4597(5) 0.0346(4) 0.2021(3) 0.0346(10) Uani 1 1 d .
H34A H 0.4118 0.0174 0.1474 0.052 Uiso 1 1 d R
H34B H 0.4396 -0.0381 0.2234 0.052 Uiso 1 1 d R
H34C H 0.5672 0.0529 0.2043 0.052 Uiso 1 1 d R
C35 C 0.2440(5) 0.2177(4) 0.4449(3) 0.0341(11) Uani 1 1 d .
H35A H 0.3114 0.2728 0.4886 0.051 Uiso 1 1 d R
H35B H 0.2471 0.1317 0.4492 0.051 Uiso 1 1 d R
H35C H 0.1424 0.2402 0.4470 0.051 Uiso 1 1 d R
C36 C 0.3257(4) 0.4816(3) 0.2548(2) 0.0280(9) Uani 1 1 d .
H36A H 0.2499 0.5260 0.2808 0.042 Uiso 1 1 d R
H36B H 0.3022 0.4707 0.1978 0.042 Uiso 1 1 d R
H36C H 0.4234 0.5295 0.2733 0.042 Uiso 1 1 d R
C37 C -0.0250(5) 0.3514(4) 0.1390(3) 0.0320(10) Uani 1 1 d .
H37A H 0.0388 0.4145 0.1795 0.038 Uiso 1 1 d R
H37B H -0.1065 0.3806 0.1135 0.038 Uiso 1 1 d R
C38 C -0.0134(5) 0.2288(4) 0.1240(3) 0.0316(10) Uani 1 1 d .
H38A H -0.0881 0.1680 0.0887 0.038 Uiso 1 1 d R
H38B H 0.0520 0.1883 0.1549 0.038 Uiso 1 1 d R
B1 B 0.3606(4) 0.3222(4) -0.0451(2) 0.0194(8) Uani 1 1 d .
H1 H 0.4393 0.3294 -0.0792 0.023 Uiso 1 1 d R
Cu2 Cu 0.02378(6) 0.66200(5) 0.57821(3) 0.02211(12) Uani 1 1 d .
N7 N -0.2162(3) 0.6135(3) 0.53921(18) 0.0205(6) Uani 1 1 d .
N8 N -0.2993(3) 0.6969(3) 0.57925(18) 0.0192(6) Uani 1 1 d .
N9 N -0.0143(3) 0.6900(3) 0.69044(18) 0.0189(6) Uani 1 1 d .
N10 N -0.1344(3) 0.7543(3) 0.70948(17) 0.0188(6) Uani 1 1 d .
N11 N 0.0004(3) 0.8423(3) 0.57769(18) 0.0197(6) Uani 1 1 d .
N12 N -0.1145(3) 0.8898(3) 0.61384(18) 0.0193(6) Uani 1 1 d .
C39 C -0.3120(4) 0.5241(3) 0.4900(2) 0.0214(8) Uani 1 1 d .
C40 C -0.4591(4) 0.5500(3) 0.4982(2) 0.0283(9) Uani 1 1 d .
H40 H -0.5484 0.5024 0.4706 0.034 Uiso 1 1 d R
C41 C -0.4453(4) 0.6590(3) 0.5550(2) 0.0248(8) Uani 1 1 d .
H41 H -0.5253 0.7010 0.5739 0.030 Uiso 1 1 d R
C42 C -0.2597(4) 0.4129(3) 0.4414(2) 0.0210(8) Uani 1 1 d .
C43 C -0.2463(4) 0.3065(3) 0.4715(2) 0.0267(8) Uani 1 1 d .
C44 C -0.1968(5) 0.2026(4) 0.4265(3) 0.0297(9) Uani 1 1 d .
H44 H -0.1882 0.1313 0.4472 0.036 Uiso 1 1 d R
C45 C -0.1592(4) 0.1996(3) 0.3515(2) 0.0281(9) Uani 1 1 d .
C46 C -0.1711(4) 0.3049(3) 0.3235(2) 0.0252(8) Uani 1 1 d .
H46 H -0.1431 0.3052 0.2734 0.030 Uiso 1 1 d R
C47 C -0.2224(4) 0.4114(3) 0.3659(2) 0.0236(8) Uani 1 1 d .
C48 C -0.2860(6) 0.3047(4) 0.5516(3) 0.0409(11) Uani 1 1 d .
H48A H -0.2769 0.2221 0.5612 0.061 Uiso 1 1 d R
H48B H -0.3886 0.3243 0.5539 0.061 Uiso 1 1 d R
H48C H -0.2186 0.3664 0.5917 0.061 Uiso 1 1 d R
C49 C -0.1045(5) 0.0852(4) 0.3033(3) 0.0367(10) Uani 1 1 d .
H49A H -0.1310 0.0814 0.2472 0.055 Uiso 1 1 d R
H49B H -0.1509 0.0108 0.3155 0.055 Uiso 1 1 d R
H49C H 0.0038 0.0897 0.3160 0.055 Uiso 1 1 d R
C50 C -0.2395(5) 0.5200(4) 0.3292(3) 0.0355(10) Uani 1 1 d .
H50A H -0.1690 0.5200 0.2915 0.053 Uiso 1 1 d R
H50B H -0.2193 0.5972 0.3703 0.053 Uiso 1 1 d R
H50C H -0.3412 0.5137 0.3020 0.053 Uiso 1 1 d R
C51 C 0.0426(4) 0.6572(3) 0.7556(2) 0.0181(7) Uani 1 1 d .
C52 C -0.0404(4) 0.6974(3) 0.8170(2) 0.0209(8) Uani 1 1 d .
H52 H -0.0249 0.6853 0.8688 0.025 Uiso 1 1 d R
C53 C -0.1496(4) 0.7586(3) 0.7849(2) 0.0181(7) Uani 1 1 d .
H53 H -0.2238 0.7976 0.8119 0.022 Uiso 1 1 d R
C54 C 0.1808(4) 0.5923(3) 0.7547(2) 0.0194(7) Uani 1 1 d .
C55 C 0.3171(4) 0.6603(3) 0.7520(2) 0.0217(8) Uani 1 1 d .
C56 C 0.4459(4) 0.6007(4) 0.7481(2) 0.0255(8) Uani 1 1 d .
H56 H 0.5377 0.6466 0.7471 0.031 Uiso 1 1 d R
C57 C 0.4418(4) 0.4745(4) 0.7456(2) 0.0231(8) Uani 1 1 d .
C58 C 0.3065(4) 0.4086(3) 0.7474(2) 0.0244(8) Uani 1 1 d .
H58 H 0.3029 0.3222 0.7449 0.029 Uiso 1 1 d R
C59 C 0.1759(4) 0.4663(3) 0.7529(2) 0.0207(8) Uani 1 1 d .
C60 C 0.3241(4) 0.7970(3) 0.7517(3) 0.0336(10) Uani 1 1 d .
H60A H 0.4283 0.8323 0.7595 0.050 Uiso 1 1 d R
H60B H 0.2741 0.8406 0.7942 0.050 Uiso 1 1 d R
H60C H 0.2744 0.8062 0.7012 0.050 Uiso 1 1 d R
C61 C 0.5824(5) 0.4095(4) 0.7417(2) 0.0319(9) Uani 1 1 d .
H61A H 0.6632 0.4653 0.7324 0.048 Uiso 1 1 d R
H61B H 0.5640 0.3347 0.6987 0.048 Uiso 1 1 d R
H61C H 0.6104 0.3862 0.7914 0.048 Uiso 1 1 d R
C62 C 0.0318(5) 0.3885(4) 0.7557(3) 0.0341(10) Uani 1 1 d .
H62A H 0.0423 0.3004 0.7359 0.051 Uiso 1 1 d R
H62B H -0.0503 0.4124 0.7229 0.051 Uiso 1 1 d R
H62C H 0.0108 0.4027 0.8100 0.051 Uiso 1 1 d R
C63 C 0.0756(4) 0.9380(3) 0.5580(2) 0.0207(8) Uani 1 1 d .
C64 C 0.0098(4) 1.0463(3) 0.5821(2) 0.0244(8) Uani 1 1 d .
H64 H 0.0406 1.1266 0.5759 0.029 Uiso 1 1 d R
C65 C -0.1098(4) 1.0120(3) 0.6168(2) 0.0222(8) Uani 1 1 d .
H65 H -0.1774 1.0659 0.6391 0.027 Uiso 1 1 d R
C66 C 0.2099(4) 0.9191(3) 0.5185(2) 0.0195(8) Uani 1 1 d .
C67 C 0.3511(4) 0.9722(3) 0.5587(2) 0.0208(8) Uani 1 1 d .
C68 C 0.4767(4) 0.9525(3) 0.5205(2) 0.0252(8) Uani 1 1 d .
H68 H 0.5718 0.9890 0.5476 0.030 Uiso 1 1 d R
C69 C 0.4659(4) 0.8813(3) 0.4446(2) 0.0241(8) Uani 1 1 d .
C70 C 0.3247(5) 0.8320(3) 0.4055(2) 0.0250(8) Uani 1 1 d .
H70 H 0.3157 0.7837 0.3531 0.030 Uiso 1 1 d R
C71 C 0.1960(4) 0.8504(3) 0.4399(2) 0.0256(8) Uani 1 1 d .
C72 C 0.3702(4) 1.0512(4) 0.6423(2) 0.0273(9) Uani 1 1 d .
H72A H 0.3625 1.1381 0.6412 0.041 Uiso 1 1 d R
H72B H 0.4681 1.0436 0.6696 0.041 Uiso 1 1 d R
H72C H 0.2925 1.0228 0.6701 0.041 Uiso 1 1 d R
C73 C 0.6037(5) 0.8579(4) 0.4063(3) 0.0387(11) Uani 1 1 d .
H73A H 0.6084 0.9059 0.3663 0.058 Uiso 1 1 d R
H73B H 0.6006 0.7694 0.3816 0.058 Uiso 1 1 d R
H73C H 0.6919 0.8835 0.4463 0.058 Uiso 1 1 d R
C74 C 0.0448(5) 0.7991(4) 0.3938(2) 0.0355(10) Uani 1 1 d .
H74A H 0.0567 0.7464 0.3429 0.053 Uiso 1 1 d R
H74B H -0.0112 0.8679 0.3854 0.053 Uiso 1 1 d R
H74C H -0.0094 0.7500 0.4233 0.053 Uiso 1 1 d R
C75 C 0.1376(5) 0.5113(4) 0.5515(3) 0.0319(10) Uani 1 1 d .
H75A H 0.2231 0.5242 0.5899 0.038 Uiso 1 1 d R
H75B H 0.0705 0.4401 0.5503 0.038 Uiso 1 1 d R
C76 C 0.1363(5) 0.5736(4) 0.4942(3) 0.0364(10) Uani 1 1 d .
H76A H 0.0620 0.5555 0.4457 0.044 Uiso 1 1 d R
H76B H 0.2130 0.6373 0.4892 0.044 Uiso 1 1 d R
B2 B -0.2236(5) 0.8054(4) 0.6463(2) 0.0206(9) Uani 1 1 d .
H2A H -0.3007 0.8551 0.6698 0.025 Uiso 1 1 d R

loop_
_atom_site_aniso_label
_atom_site_aniso_U_11
_atom_site_aniso_U_22
_atom_site_aniso_U_33
_atom_site_aniso_U_23
_atom_site_aniso_U_13
_atom_site_aniso_U_12
Cu1 0.0234(2) 0.0180(2) 0.0275(3) 0.00407(18) 0.01386(19) 0.00191(16)
N1 0.0159(14) 0.0214(15) 0.0216(16) 0.0051(13) 0.0089(13) 0.0014(11)
N2 0.0146(14) 0.0201(15) 0.0209(16) 0.0082(13) 0.0060(12) 0.0027(11)
N3 0.0159(14) 0.0193(15) 0.0210(16) 0.0031(12) 0.0094(12) 0.0034(11)
N4 0.0152(14) 0.0191(15) 0.0210(16) 0.0012(13) 0.0065(12) 0.0008(11)
N5 0.0191(14) 0.0206(15) 0.0202(16) 0.0034(13) 0.0064(13) 0.0015(11)
N6 0.0134(13) 0.0212(15) 0.0233(17) 0.0043(13) 0.0057(13) 0.0003(11)
C1 0.0153(16) 0.0148(16) 0.025(2) 0.0062(15) 0.0002(14) 0.0024(13)
C2 0.0199(17) 0.0162(16) 0.022(2) 0.0022(15) 0.0025(15) 0.0028(13)
C3 0.0203(17) 0.0162(16) 0.0178(19) -0.0006(14) 0.0074(15) 0.0031(13)
C4 0.0168(16) 0.0122(15) 0.0189(18) -0.0008(14) 0.0038(14) 0.0005(12)
C5 0.0169(16) 0.0143(16) 0.023(2) -0.0015(14) 0.0019(15) 0.0021(13)
C6 0.0150(16) 0.0270(19) 0.022(2) -0.0075(16) 0.0054(15) -0.0029(14)
C7 0.026(2) 0.026(2) 0.034(2) 0.0021(18) 0.0107(18) -0.0068(16)
C8 0.038(2) 0.025(2) 0.025(2) 0.0065(17) 0.0072(18) -0.0059(17)
C9 0.0247(18) 0.0146(16) 0.023(2) 0.0001(15) 0.0060(16) -0.0010(14)
C10 0.0217(18) 0.0222(18) 0.026(2) 0.0000(16) -0.0031(17) 0.0051(15)
C11 0.031(2) 0.050(3) 0.040(3) 0.012(2) 0.008(2) -0.016(2)
C12 0.035(2) 0.0215(19) 0.030(2) 0.0120(17) 0.0037(18) 0.0147(17)
C13 0.0152(16) 0.0168(16) 0.0173(18) 0.0011(14) 0.0008(14) 0.0005(13)
C14 0.0184(17) 0.0171(17) 0.026(2) 0.0083(15) 0.0047(15) -0.0006(13)
C15 0.0181(17) 0.0193(17) 0.024(2) 0.0066(15) 0.0033(15) -0.0024(13)
C16 0.0196(17) 0.0167(17) 0.021(2) 0.0057(15) 0.0044(15) 0.0045(13)
C17 0.0210(18) 0.0152(17) 0.027(2) 0.0042(16) 0.0013(16) 0.0035(14)
C18 0.033(2) 0.022(2) 0.017(2) 0.0029(16) 0.0080(18) 0.0075(16)
C19 0.0243(19) 0.0257(19) 0.032(2) 0.0118(18) 0.0110(18) 0.0141(16)
C20 0.0181(17) 0.0198(18) 0.034(2) 0.0075(17) 0.0081(16) 0.0035(14)
C21 0.0190(17) 0.0174(17) 0.024(2) 0.0047(15) 0.0065(15) 0.0052(13)
C22 0.028(2) 0.028(2) 0.026(2) -0.0018(17) 0.0031(18) 0.0020(16)
C23 0.032(2) 0.045(3) 0.040(3) 0.011(2) 0.018(2) 0.022(2)
C24 0.0200(18) 0.028(2) 0.029(2) 0.0005(17) 0.0026(17) -0.0035(15)
C25 0.0180(17) 0.0203(18) 0.024(2) 0.0048(15) 0.0056(15) 0.0044(14)
C26 0.0154(17) 0.039(2) 0.027(2) 0.0074(18) 0.0025(16) 0.0038(16)
C27 0.0154(17) 0.032(2) 0.030(2) 0.0087(18) 0.0057(16) 0.0047(14)
C28 0.0130(16) 0.0237(18) 0.0209(19) 0.0024(15) 0.0013(14) 0.0019(13)
C29 0.0189(17) 0.0214(18) 0.028(2) 0.0012(16) 0.0017(16) 0.0043(14)
C30 0.029(2) 0.0218(19) 0.033(2) 0.0149(17) 0.0051(18) 0.0076(16)
C31 0.0248(19) 0.0234(19) 0.022(2) 0.0046(16) 0.0023(16) 0.0031(15)
C32 0.0262(19) 0.0235(19) 0.023(2) -0.0007(16) 0.0046(16) 0.0062(15)
C33 0.0207(17) 0.0190(17) 0.022(2) 0.0048(15) 0.0013(15) 0.0017(14)
C34 0.037(2) 0.024(2) 0.044(3) 0.0058(19) 0.012(2) 0.0094(18)
C35 0.043(3) 0.038(3) 0.023(2) 0.007(2) 0.008(2) 0.014(2)
C36 0.031(2) 0.0174(18) 0.035(2) 0.0049(17) 0.0040(18) 0.0039(15)
C37 0.030(2) 0.036(2) 0.035(2) 0.011(2) 0.0185(19) 0.0103(18)
C38 0.030(2) 0.029(2) 0.039(3) 0.0078(19) 0.0196(19) -0.0005(16)
B1 0.0149(18) 0.0197(19) 0.024(2) 0.0037(17) 0.0077(17) 0.0010(15)
Cu2 0.0221(2) 0.0213(2) 0.0248(3) 0.00397(19) 0.00884(19) 0.00991(17)
N7 0.0184(15) 0.0192(15) 0.0225(17) 0.0010(13) 0.0025(13) 0.0050(12)
N8 0.0159(14) 0.0167(14) 0.0237(17) 0.0007(13) 0.0034(13) 0.0059(11)
N9 0.0160(14) 0.0173(14) 0.0230(17) 0.0025(13) 0.0026(13) 0.0077(11)
N10 0.0168(14) 0.0197(15) 0.0197(17) 0.0012(13) 0.0049(13) 0.0061(12)
N11 0.0188(15) 0.0197(15) 0.0205(16) 0.0017(13) 0.0066(13) 0.0045(12)
N12 0.0183(14) 0.0166(14) 0.0217(16) 0.0009(12) 0.0025(13) 0.0053(11)
C39 0.0224(18) 0.0182(17) 0.021(2) 0.0004(15) 0.0022(16) 0.0009(14)
C40 0.0167(17) 0.024(2) 0.037(2) -0.0049(18) -0.0002(17) 0.0027(15)
C41 0.0149(17) 0.0244(19) 0.033(2) 0.0030(17) 0.0005(16) 0.0060(14)
C42 0.0186(17) 0.0201(18) 0.022(2) 0.0012(15) -0.0009(15) 0.0022(14)
C43 0.032(2) 0.025(2) 0.022(2) 0.0039(17) 0.0034(17) 0.0015(16)
C44 0.034(2) 0.022(2) 0.034(2) 0.0087(18) 0.0051(19) 0.0080(17)
C45 0.026(2) 0.0210(19) 0.033(2) -0.0037(17) 0.0037(18) 0.0025(15)
C46 0.028(2) 0.0253(19) 0.019(2) -0.0010(16) 0.0037(16) 0.0043(16)
C47 0.0236(19) 0.0237(19) 0.020(2) 0.0003(16) 0.0005(16) -0.0006(15)
C48 0.060(3) 0.037(2) 0.032(3) 0.012(2) 0.017(2) 0.017(2)
C49 0.040(2) 0.029(2) 0.039(3) 0.000(2) 0.010(2) 0.0117(19)
C50 0.046(3) 0.028(2) 0.034(2) 0.0108(19) 0.003(2) 0.0072(19)
C51 0.0153(16) 0.0152(16) 0.0226(19) 0.0019(15) 0.0032(15) 0.0011(13)
C52 0.0247(18) 0.0195(17) 0.0179(19) 0.0021(15) 0.0048(15) 0.0015(14)
C53 0.0169(16) 0.0135(16) 0.0209(19) -0.0005(14) 0.0004(15) 0.0003(13)
C54 0.0192(17) 0.0201(17) 0.0167(18) 0.0000(15) 0.0020(15) 0.0027(14)
C55 0.0223(18) 0.0191(17) 0.022(2) 0.0035(15) -0.0026(15) 0.0018(14)
C56 0.0192(18) 0.030(2) 0.029(2) 0.0093(17) 0.0032(16) 0.0053(15)
C57 0.0242(19) 0.031(2) 0.0135(19) 0.0020(16) 0.0005(16) 0.0086(16)
C58 0.033(2) 0.0193(18) 0.023(2) 0.0039(16) 0.0090(17) 0.0087(16)
C59 0.0235(18) 0.0206(18) 0.0189(19) 0.0045(15) 0.0062(16) 0.0038(14)
C60 0.026(2) 0.0206(19) 0.051(3) 0.0074(19) -0.002(2) -0.0019(16)
C61 0.029(2) 0.039(2) 0.028(2) 0.0062(19) 0.0016(19) 0.0174(18)
C62 0.035(2) 0.024(2) 0.049(3) 0.012(2) 0.021(2) 0.0057(17)
C63 0.0197(18) 0.0219(18) 0.0193(19) 0.0027(15) 0.0031(15) 0.0000(14)
C64 0.026(2) 0.0237(19) 0.025(2) 0.0073(17) 0.0046(17) 0.0054(15)
C65 0.0230(18) 0.0211(18) 0.021(2) 0.0029(15) -0.0003(16) 0.0054(15)
C66 0.0259(19) 0.0157(16) 0.019(2) 0.0068(15) 0.0053(16) 0.0039(14)
C67 0.0238(18) 0.0177(17) 0.021(2) 0.0030(15) 0.0056(16) 0.0068(14)
C68 0.0212(18) 0.025(2) 0.031(2) 0.0094(17) 0.0018(17) 0.0074(15)
C69 0.032(2) 0.0181(17) 0.025(2) 0.0059(16) 0.0099(17) 0.0070(15)
C70 0.035(2) 0.0228(19) 0.018(2) 0.0036(16) 0.0083(17) 0.0067(16)
C71 0.026(2) 0.0227(19) 0.028(2) 0.0087(17) -0.0003(17) 0.0018(15)
C72 0.0225(19) 0.027(2) 0.028(2) -0.0017(17) 0.0009(17) 0.0028(16)
C73 0.032(2) 0.043(3) 0.044(3) 0.009(2) 0.018(2) 0.010(2)
C74 0.037(2) 0.042(3) 0.025(2) 0.008(2) -0.0018(19) 0.002(2)
C75 0.039(2) 0.023(2) 0.039(3) 0.0057(18) 0.020(2) 0.0171(17)
C76 0.031(2) 0.044(3) 0.035(3) 0.003(2) 0.012(2) 0.0121(19)
B2 0.0191(19) 0.023(2) 0.021(2) 0.0043(18) 0.0058(17) 0.0070(16)

loop_
_atom_type_symbol
_atom_type_description
_atom_type_scat_dispersion_real
_atom_type_scat_dispersion_imag
_atom_type_scat_source
C C 0.0033 0.0016 'International Tables Vol C Tables 4.2.6.8 and 6.1.1.4'
H H 0.0000 0.0000 'International Tables Vol C Tables 4.2.6.8 and 6.1.1.4'
B B 0.0013 0.0007 'International Tables Vol C Tables 4.2.6.8 and 6.1.1.4'
N N 0.0061 0.0033 'International Tables Vol C Tables 4.2.6.8 and 6.1.1.4'
Cu Cu 0.3201 1.2651 'International Tables Vol C Tables 4.2.6.8 and 6.1.1.4'

loop_
_geom_angle_atom_site_label_1
_geom_angle_atom_site_label_2
_geom_angle_atom_site_label_3
_geom_angle
N3 Cu1 C38 148.86(14)
N3 Cu1 C37 110.43(15)
C38 Cu1 C37 38.65(16)
N3 Cu1 N1 90.74(12)
C38 Cu1 N1 113.51(14)
C37 Cu1 N1 142.29(16)
N3 Cu1 N5 89.54(12)
C38 Cu1 N5 108.89(16)
C37 Cu1 N5 120.06(17)
N1 Cu1 N5 89.79(12)
C1 N1 N2 106.8(3)
C1 N1 Cu1 138.2(2)
N2 N1 Cu1 114.9(2)
C3 N2 N1 109.7(3)
C3 N2 B1 129.7(3)
N1 N2 B1 120.6(3)
C13 N3 N4 107.0(3)
C13 N3 Cu1 137.1(2)
N4 N3 Cu1 116.0(2)
C15 N4 N3 109.5(3)
C15 N4 B1 129.9(3)
N3 N4 B1 120.6(3)
C25 N5 N6 106.4(3)
C25 N5 Cu1 141.1(2)
N6 N5 Cu1 112.4(2)
C27 N6 N5 109.7(3)
C27 N6 B1 129.4(3)
N5 N6 B1 120.9(3)
N1 C1 C2 110.4(3)
N1 C1 C4 120.8(3)
C2 C1 C4 128.7(3)
C3 C2 C1 104.4(3)
C3 C2 H2 127.8
C1 C2 H2 127.8
N2 C3 C2 108.6(3)
N2 C3 H3 125.6
C2 C3 H3 125.8
C5 C4 C9 120.7(3)
C5 C4 C1 120.7(3)
C9 C4 C1 118.6(3)
C6 C5 C4 119.8(3)
C6 C5 C10 118.2(3)
C4 C5 C10 121.9(3)
C5 C6 C7 120.1(4)
C5 C6 H6 120.0
C7 C6 H6 119.9
C8 C7 C6 119.1(3)
C8 C7 C11 121.0(4)
C6 C7 C11 119.9(4)
C7 C8 C9 121.9(4)
C7 C8 H8 119.1
C9 C8 H8 119.0
C8 C9 C4 118.5(4)
C8 C9 C12 120.7(4)
C4 C9 C12 120.8(3)
C5 C10 H10A 109.4
C5 C10 H10B 109.5
H10A C10 H10B 109.5
C5 C10 H10C 109.5
H10A C10 H10C 109.5
H10B C10 H10C 109.5
C7 C11 H11A 109.5
C7 C11 H11B 109.5
H11A C11 H11B 109.5
C7 C11 H11C 109.4
H11A C11 H11C 109.5
H11B C11 H11C 109.5
C9 C12 H12A 109.4
C9 C12 H12B 109.4
H12A C12 H12B 109.5
C9 C12 H12C 109.6
H12A C12 H12C 109.5
H12B C12 H12C 109.5
N3 C13 C14 109.1(3)
N3 C13 C16 120.9(3)
C14 C13 C16 130.0(3)
C15 C14 C13 105.8(3)
C15 C14 H14 127.1
C13 C14 H14 127.1
N4 C15 C14 108.7(3)
N4 C15 H15 125.7
C14 C15 H15 125.6
C21 C16 C17 120.3(3)
C21 C16 C13 119.5(3)
C17 C16 C13 120.2(3)
C18 C17 C16 118.5(3)
C18 C17 C22 120.2(4)
C16 C17 C22 121.3(3)
C19 C18 C17 122.3(4)
C19 C18 H18 118.9
C17 C18 H18 118.8
C20 C19 C18 118.0(3)
C20 C19 C23 121.2(4)
C18 C19 C23 120.8(4)
C19 C20 C21 121.7(3)
C19 C20 H20 119.2
C21 C20 H20 119.1
C20 C21 C16 119.2(3)
C20 C21 C24 119.3(3)
C16 C21 C24 121.5(3)
C17 C22 H22A 109.4
C17 C22 H22B 109.3
H22A C22 H22B 109.5
C17 C22 H22C 109.7
H22A C22 H22C 109.5
H22B C22 H22C 109.5
C19 C23 H23A 109.6
C19 C23 H23B 109.4
H23A C23 H23B 109.5
C19 C23 H23C 109.4
H23A C23 H23C 109.5
H23B C23 H23C 109.5
C21 C24 H24A 109.4
C21 C24 H24B 109.5
H24A C24 H24B 109.5
C21 C24 H24C 109.5
H24A C24 H24C 109.5
H24B C24 H24C 109.5
N5 C25 C26 109.5(3)
N5 C25 C28 121.9(3)
C26 C25 C28 128.7(4)
C27 C26 C25 105.9(4)
C27 C26 H26 127.2
C25 C26 H26 126.9
N6 C27 C26 108.5(4)
N6 C27 H27 125.8
C26 C27 H27 125.8
C29 C28 C33 119.3(3)
C29 C28 C25 119.5(3)
C33 C28 C25 121.2(3)
C30 C29 C28 119.9(3)
C30 C29 C34 117.8(4)
C28 C29 C34 122.4(4)
C29 C30 C31 121.2(3)
C29 C30 H30 119.4
C31 C30 H30 119.4
C32 C31 C30 117.5(4)
C32 C31 C35 121.7(4)
C30 C31 C35 120.8(4)
C33 C32 C31 122.9(4)
C33 C32 H32 118.6
C31 C32 H32 118.5
C32 C33 C28 119.1(3)
C32 C33 C36 118.9(3)
C28 C33 C36 121.9(3)
C29 C34 H34A 109.5
C29 C34 H34B 109.4
H34A C34 H34B 109.5
C29 C34 H34C 109.5
H34A C34 H34C 109.5
H34B C34 H34C 109.5
C31 C35 H35A 109.6
C31 C35 H35B 109.3
H35A C35 H35B 109.5
C31 C35 H35C 109.6
H35A C35 H35C 109.5
H35B C35 H35C 109.5
C33 C36 H36A 109.5
C33 C36 H36B 109.5
H36A C36 H36B 109.5
C33 C36 H36C 109.5
H36A C36 H36C 109.5
H36B C36 H36C 109.5
C38 C37 Cu1 70.4(2)
C38 C37 H37A 125.4
Cu1 C37 H37A 102.1
C38 C37 H37B 119.4
Cu1 C37 H37B 104.8
H37A C37 H37B 114.8
C37 C38 Cu1 70.9(2)
C37 C38 H38A 122.6
Cu1 C38 H38A 106.9
C37 C38 H38B 125.6
Cu1 C38 H38B 107.4
H38A C38 H38B 110.1
N6 B1 N2 109.6(3)
N6 B1 N4 109.4(3)
N2 B1 N4 108.1(3)
N6 B1 H1 109.9
N2 B1 H1 109.9
N4 B1 H1 109.9
N9 Cu2 C76 147.16(17)
N9 Cu2 C75 109.67(15)
C76 Cu2 C75 38.76(17)
N9 Cu2 N11 91.40(12)
C76 Cu2 N11 114.81(16)
C75 Cu2 N11 149.54(14)
N9 Cu2 N7 89.34(12)
C76 Cu2 N7 109.11(17)
C75 Cu2 N7 111.42(16)
N11 Cu2 N7 89.89(12)
C39 N7 N8 107.0(3)
C39 N7 Cu2 140.5(3)
N8 N7 Cu2 112.4(2)
C41 N8 N7 109.4(3)
C41 N8 B2 129.9(3)
N7 N8 B2 120.4(3)
C51 N9 N10 106.5(3)
C51 N9 Cu2 136.8(2)
N10 N9 Cu2 116.6(2)
C53 N10 N9 109.1(3)
C53 N10 B2 131.9(3)
N9 N10 B2 119.1(3)
C63 N11 N12 106.4(3)
C63 N11 Cu2 138.2(2)
N12 N11 Cu2 115.0(2)
C65 N12 N11 109.6(3)
C65 N12 B2 129.7(3)
N11 N12 B2 120.7(3)
N7 C39 C40 109.6(3)
N7 C39 C42 121.4(3)
C40 C39 C42 128.7(3)
C41 C40 C39 105.2(3)
C41 C40 H40 127.4
C39 C40 H40 127.5
N8 C41 C40 108.8(4)
N8 C41 H41 125.5
C40 C41 H41 125.7
C47 C42 C43 119.1(3)
C47 C42 C39 121.5(3)
C43 C42 C39 119.3(3)
C44 C43 C42 119.5(4)
C44 C43 C48 120.0(4)
C42 C43 C48 120.5(4)
C43 C44 C45 122.1(4)
C43 C44 H44 119.0
C45 C44 H44 119.0
C46 C45 C44 117.6(4)
C46 C45 C49 121.1(4)
C44 C45 C49 121.4(4)
C45 C46 C47 122.7(4)
C45 C46 H46 118.6
C47 C46 H46 118.7
C46 C47 C42 119.0(4)
C46 C47 C50 119.2(4)
C42 C47 C50 121.8(4)
C43 C48 H48A 109.3
C43 C48 H48B 109.5
H48A C48 H48B 109.5
C43 C48 H48C 109.6
H48A C48 H48C 109.5
H48B C48 H48C 109.5
C45 C49 H49A 109.6
C45 C49 H49B 109.5
H49A C49 H49B 109.5
C45 C49 H49C 109.4
H49A C49 H49C 109.5
H49B C49 H49C 109.5
C47 C50 H50A 109.4
C47 C50 H50B 109.5
H50A C50 H50B 109.5
C47 C50 H50C 109.6
H50A C50 H50C 109.5
H50B C50 H50C 109.5
N9 C51 C52 110.5(3)
N9 C51 C54 119.0(3)
C52 C51 C54 130.4(3)
C53 C52 C51 104.5(3)
C53 C52 H52 127.7
C51 C52 H52 127.7
N10 C53 C52 109.4(3)
N10 C53 H53 125.2
C52 C53 H53 125.4
C59 C54 C55 120.0(3)
C59 C54 C51 121.3(3)
C55 C54 C51 118.7(3)
C56 C55 C54 119.6(3)
C56 C55 C60 119.6(3)
C54 C55 C60 120.8(3)
C57 C56 C55 120.8(4)
C57 C56 H56 119.5
C55 C56 H56 119.7
C58 C57 C56 118.8(4)
C58 C57 C61 120.3(4)
C56 C57 C61 120.9(4)
C57 C58 C59 121.7(3)
C57 C58 H58 119.1
C59 C58 H58 119.2
C54 C59 C58 119.0(3)
C54 C59 C62 122.1(3)
C58 C59 C62 118.8(3)
C55 C60 H60A 109.5
C55 C60 H60B 109.4
H60A C60 H60B 109.5
C55 C60 H60C 109.5
H60A C60 H60C 109.5
H60B C60 H60C 109.5
C57 C61 H61A 109.5
C57 C61 H61B 109.3
H61A C61 H61B 109.5
C57 C61 H61C 109.5
H61A C61 H61C 109.5
H61B C61 H61C 109.5
C59 C62 H62A 109.5
C59 C62 H62B 109.3
H62A C62 H62B 109.5
C59 C62 H62C 109.6
H62A C62 H62C 109.5
H62B C62 H62C 109.5
N11 C63 C64 110.0(3)
N11 C63 C66 120.6(3)
C64 C63 C66 129.4(3)
C65 C64 C63 105.3(3)
C65 C64 H64 127.4
C63 C64 H64 127.3
N12 C65 C64 108.7(3)
N12 C65 H65 125.7
C64 C65 H65 125.6
C67 C66 C71 119.7(3)
C67 C66 C63 120.1(3)
C71 C66 C63 120.2(3)
C68 C67 C66 119.2(4)
C68 C67 C72 119.4(4)
C66 C67 C72 121.4(3)
C69 C68 C67 121.9(4)
C69 C68 H68 119.0
C67 C68 H68 119.1
C68 C69 C70 117.8(4)
C68 C69 C73 120.5(4)
C70 C69 C73 121.7(4)
C69 C70 C71 122.8(4)
C69 C70 H70 118.6
C71 C70 H70 118.6
C70 C71 C66 118.5(4)
C70 C71 C74 120.7(4)
C66 C71 C74 120.8(4)
C67 C72 H72A 109.5
C67 C72 H72B 109.4
H72A C72 H72B 109.5
C67 C72 H72C 109.5
H72A C72 H72C 109.5
H72B C72 H72C 109.5
C69 C73 H73A 109.4
C69 C73 H73B 109.7
H73A C73 H73B 109.5
C69 C73 H73C 109.3
H73A C73 H73C 109.5
H73B C73 H73C 109.5
C71 C74 H74A 109.6
C71 C74 H74B 109.3
H74A C74 H74B 109.5
C71 C74 H74C 109.5
H74A C74 H74C 109.5
H74B C74 H74C 109.5
C76 C75 Cu2 70.0(2)
C76 C75 H75A 118.7
Cu2 C75 H75A 107.1
C76 C75 H75B 125.0
Cu2 C75 H75B 106.8
H75A C75 H75B 114.5
C75 C76 Cu2 71.2(3)
C75 C76 H76A 125.2
Cu2 C76 H76A 103.4
C75 C76 H76B 127.0
Cu2 C76 H76B 104.6
H76A C76 H76B 107.5
N8 B2 N10 109.4(3)
N8 B2 N12 109.8(3)
N10 B2 N12 108.6(3)
N8 B2 H2A 109.7
N10 B2 H2A 109.7
N12 B2 H2A 109.6

loop_
_geom_bond_atom_site_label_1
_geom_bond_atom_site_label_2
_geom_bond_distance
Cu1 N3 2.007(3)
Cu1 C38 2.029(4)
Cu1 C37 2.034(4)
Cu1 N1 2.076(3)
Cu1 N5 2.189(3)
N1 C1 1.340(4)
N1 N2 1.365(4)
N2 C3 1.351(5)
N2 B1 1.544(5)
N3 C13 1.357(4)
N3 N4 1.369(4)
N4 C15 1.344(4)
N4 B1 1.553(5)
N5 C25 1.354(5)
N5 N6 1.368(4)
N6 C27 1.352(5)
N6 B1 1.534(5)
C1 C2 1.407(5)
C1 C4 1.487(4)
C2 C3 1.389(5)
C2 H2 0.9500
C3 H3 0.9500
C4 C5 1.407(5)
C4 C9 1.409(5)
C5 C6 1.396(5)
C5 C10 1.509(5)
C6 C7 1.424(6)
C6 H6 0.9500
C7 C8 1.386(6)
C7 C11 1.500(5)
C8 C9 1.404(5)
C8 H8 0.9500
C9 C12 1.508(5)
C10 H10A 0.9800
C10 H10B 0.9800
C10 H10C 0.9800
C11 H11A 0.9800
C11 H11B 0.9800
C11 H11C 0.9800
C12 H12A 0.9800
C12 H12B 0.9800
C12 H12C 0.9800
C13 C14 1.397(5)
C13 C16 1.486(5)
C14 C15 1.378(5)
C14 H14 0.9500
C15 H15 0.9500
C16 C21 1.406(5)
C16 C17 1.410(5)
C17 C18 1.401(5)
C17 C22 1.505(5)
C18 C19 1.398(6)
C18 H18 0.9500
C19 C20 1.394(5)
C19 C23 1.514(5)
C20 C21 1.404(5)
C20 H20 0.9500
C21 C24 1.510(5)
C22 H22A 0.9800
C22 H22B 0.9800
C22 H22C 0.9800
C23 H23A 0.9800
C23 H23B 0.9800
C23 H23C 0.9800
C24 H24A 0.9800
C24 H24B 0.9800
C24 H24C 0.9800
C25 C26 1.399(5)
C25 C28 1.482(5)
C26 C27 1.368(6)
C26 H26 0.9500
C27 H27 0.9500
C28 C29 1.402(5)
C28 C33 1.419(5)
C29 C30 1.399(5)
C29 C34 1.513(5)
C30 C31 1.405(5)
C30 H30 0.9500
C31 C32 1.396(5)
C31 C35 1.496(6)
C32 C33 1.375(5)
C32 H32 0.9500
C33 C36 1.521(5)
C34 H34A 0.9800
C34 H34B 0.9800
C34 H34C 0.9800
C35 H35A 0.9800
C35 H35B 0.9800
C35 H35C 0.9800
C36 H36A 0.9800
C36 H36B 0.9800
C36 H36C 0.9800
C37 C38 1.345(6)
C37 H37A 0.9755
C37 H37B 0.9394
C38 H38A 0.9736
C38 H38B 0.9632
B1 H1 1.0000
Cu2 N9 2.011(3)
Cu2 C76 2.021(4)
Cu2 C75 2.036(4)
Cu2 N11 2.036(3)
Cu2 N7 2.198(3)
N7 C39 1.342(5)
N7 N8 1.371(4)
N8 C41 1.351(5)
N8 B2 1.537(5)
N9 C51 1.340(5)
N9 N10 1.387(4)
N10 C53 1.345(5)
N10 B2 1.538(5)
N11 C63 1.354(4)
N11 N12 1.371(4)
N12 C65 1.347(5)
N12 B2 1.559(5)
C39 C40 1.410(5)
C39 C42 1.487(5)
C40 C41 1.375(6)
C40 H40 0.9500
C41 H41 0.9500
C42 C47 1.411(5)
C42 C43 1.410(5)
C43 C44 1.388(6)
C43 C48 1.505(6)
C44 C45 1.400(6)
C44 H44 0.9500
C45 C46 1.378(5)
C45 C49 1.519(5)
C46 C47 1.398(5)
C46 H46 0.9500
C47 C50 1.504(5)
C48 H48A 0.9800
C48 H48B 0.9800
C48 H48C 0.9800
C49 H49A 0.9800
C49 H49B 0.9800
C49 H49C 0.9800
C50 H50A 0.9800
C50 H50B 0.9800
C50 H50C 0.9800
C51 C52 1.407(5)
C51 C54 1.500(5)
C52 C53 1.384(5)
C52 H52 0.9500
C53 H53 0.9500
C54 C59 1.392(5)
C54 C55 1.415(5)
C55 C56 1.394(5)
C55 C60 1.518(5)
C56 C57 1.393(5)
C56 H56 0.9500
C57 C58 1.392(5)
C57 C61 1.521(5)
C58 C59 1.400(5)
C58 H58 0.9500
C59 C62 1.528(5)
C60 H60A 0.9800
C60 H60B 0.9800
C60 H60C 0.9800
C61 H61A 0.9800
C61 H61B 0.9800
C61 H61C 0.9800
C62 H62A 0.9800
C62 H62B 0.9800
C62 H62C 0.9800
C63 C64 1.392(5)
C63 C66 1.487(5)
C64 C65 1.383(5)
C64 H64 0.9500
C65 H65 0.9500
C66 C67 1.407(5)
C66 C71 1.410(5)
C67 C68 1.404(5)
C67 C72 1.520(6)
C68 C69 1.382(6)
C68 H68 0.9500
C69 C70 1.392(6)
C69 C73 1.510(5)
C70 C71 1.393(5)
C70 H70 0.9500
C71 C74 1.511(6)
C72 H72A 0.9800
C72 H72B 0.9800
C72 H72C 0.9800
C73 H73A 0.9800
C73 H73B 0.9800
C73 H73C 0.9800
C74 H74A 0.9800
C74 H74B 0.9800
C74 H74C 0.9800
C75 C76 1.346(6)
C75 H75A 0.9476
C75 H75B 0.9579
C76 H76A 0.9973
C76 H76B 0.9831
B2 H2A 1.0000

loop_
_geom_torsion_atom_site_label_1
_geom_torsion_atom_site_label_2
_geom_torsion_atom_site_label_3
_geom_torsion_atom_site_label_4
_geom_torsion
N3 Cu1 N1 C1 -132.1(4)
C38 Cu1 N1 C1 27.8(4)
C37 Cu1 N1 C1 -6.1(5)
N5 Cu1 N1 C1 138.4(4)
N3 Cu1 N1 N2 43.9(3)
C38 Cu1 N1 N2 -156.2(3)
C37 Cu1 N1 N2 169.9(3)
N5 Cu1 N1 N2 -45.6(3)
C1 N1 N2 C3 -0.3(4)
Cu1 N1 N2 C3 -177.5(2)
C1 N1 N2 B1 179.3(3)
Cu1 N1 N2 B1 2.1(4)
C38 Cu1 N3 C13 -7.0(6)
C37 Cu1 N3 C13 -12.7(4)
N1 Cu1 N3 C13 135.4(4)
N5 Cu1 N3 C13 -134.8(4)
C38 Cu1 N3 N4 172.1(3)
C37 Cu1 N3 N4 166.5(3)
N1 Cu1 N3 N4 -45.4(2)
N5 Cu1 N3 N4 44.3(2)
C13 N3 N4 C15 0.5(4)
Cu1 N3 N4 C15 -178.9(2)
C13 N3 N4 B1 -179.1(3)
Cu1 N3 N4 B1 1.5(4)
N3 Cu1 N5 C25 136.1(4)
C38 Cu1 N5 C25 -18.3(4)
C37 Cu1 N5 C25 22.6(4)
N1 Cu1 N5 C25 -133.2(4)
N3 Cu1 N5 N6 -47.8(2)
C38 Cu1 N5 N6 157.8(2)
C37 Cu1 N5 N6 -161.3(2)
N1 Cu1 N5 N6 42.9(2)
C25 N5 N6 C27 0.7(4)
Cu1 N5 N6 C27 -176.7(2)
C25 N5 N6 B1 -178.8(3)
Cu1 N5 N6 B1 3.7(4)
N2 N1 C1 C2 0.2(4)
Cu1 N1 C1 C2 176.4(3)
N2 N1 C1 C4 177.9(3)
Cu1 N1 C1 C4 -5.9(6)
N1 C1 C2 C3 0.0(4)
C4 C1 C2 C3 -177.5(4)
N1 N2 C3 C2 0.3(4)
B1 N2 C3 C2 -179.2(3)
C1 C2 C3 N2 -0.2(4)
N1 C1 C4 C5 106.1(4)
C2 C1 C4 C5 -76.6(5)
N1 C1 C4 C9 -74.5(4)
C2 C1 C4 C9 102.8(4)
C9 C4 C5 C6 0.9(5)
C1 C4 C5 C6 -179.8(3)
C9 C4 C5 C10 -178.0(3)
C1 C4 C5 C10 1.3(5)
C4 C5 C6 C7 -1.5(5)
C10 C5 C6 C7 177.4(3)
C5 C6 C7 C8 1.0(6)
C5 C6 C7 C11 -177.7(4)
C6 C7 C8 C9 0.1(6)
C11 C7 C8 C9 178.8(4)
C7 C8 C9 C4 -0.8(6)
C7 C8 C9 C12 -179.6(4)
C5 C4 C9 C8 0.3(5)
C1 C4 C9 C8 -179.1(4)
C5 C4 C9 C12 179.1(3)
C1 C4 C9 C12 -0.2(5)
N4 N3 C13 C14 -0.4(4)
Cu1 N3 C13 C14 178.8(3)
N4 N3 C13 C16 176.5(3)
Cu1 N3 C13 C16 -4.3(6)
N3 C13 C14 C15 0.1(4)
C16 C13 C14 C15 -176.4(4)
N3 N4 C15 C14 -0.4(4)
B1 N4 C15 C14 179.1(3)
C13 C14 C15 N4 0.2(4)
N3 C13 C16 C21 -69.8(5)
C14 C13 C16 C21 106.4(4)
N3 C13 C16 C17 110.4(4)
C14 C13 C16 C17 -73.4(5)
C21 C16 C17 C18 0.4(5)
C13 C16 C17 C18 -179.8(3)
C21 C16 C17 C22 -178.8(3)
C13 C16 C17 C22 1.0(5)
C16 C17 C18 C19 0.4(6)
C22 C17 C18 C19 179.6(4)
C17 C18 C19 C20 -0.9(6)
C17 C18 C19 C23 178.8(4)
C18 C19 C20 C21 0.7(5)
C23 C19 C20 C21 -179.0(4)
C19 C20 C21 C16 0.0(5)
C19 C20 C21 C24 179.5(3)
C17 C16 C21 C20 -0.6(5)
C13 C16 C21 C20 179.6(3)
C17 C16 C21 C24 179.9(3)
C13 C16 C21 C24 0.1(5)
N6 N5 C25 C26 -0.4(4)
Cu1 N5 C25 C26 175.8(3)
N6 N5 C25 C28 179.4(3)
Cu1 N5 C25 C28 -4.3(6)
N5 C25 C26 C27 0.0(4)
C28 C25 C26 C27 -179.9(4)
N5 N6 C27 C26 -0.7(5)
B1 N6 C27 C26 178.8(3)
C25 C26 C27 N6 0.4(5)
N5 C25 C28 C29 119.8(4)
C26 C25 C28 C29 -60.4(5)
N5 C25 C28 C33 -62.5(5)
C26 C25 C28 C33 117.4(4)
C33 C28 C29 C30 1.6(5)
C25 C28 C29 C30 179.4(3)
C33 C28 C29 C34 -179.5(4)
C25 C28 C29 C34 -1.7(5)
C28 C29 C30 C31 -0.5(6)
C34 C29 C30 C31 -179.4(4)
C29 C30 C31 C32 0.7(6)
C29 C30 C31 C35 -178.6(4)
C30 C31 C32 C33 -2.1(6)
C35 C31 C32 C33 177.2(4)
C31 C32 C33 C28 3.2(6)
C31 C32 C33 C36 -173.9(4)
C29 C28 C33 C32 -2.9(5)
C25 C28 C33 C32 179.4(3)
C29 C28 C33 C36 174.1(3)
C25 C28 C33 C36 -3.6(5)
N3 Cu1 C37 C38 175.3(3)
N1 Cu1 C37 C38 55.0(4)
N5 Cu1 C37 C38 -82.8(3)
N3 Cu1 C38 C37 -8.5(5)
N1 Cu1 C38 C37 -146.9(3)
N5 Cu1 C38 C37 114.8(3)
C27 N6 B1 N2 117.9(4)
N5 N6 B1 N2 -62.7(4)
C27 N6 B1 N4 -123.8(4)
N5 N6 B1 N4 55.7(4)
C3 N2 B1 N6 -120.2(4)
N1 N2 B1 N6 60.4(4)
C3 N2 B1 N4 120.7(4)
N1 N2 B1 N4 -58.8(4)
C15 N4 B1 N6 118.7(4)
N3 N4 B1 N6 -61.8(4)
C15 N4 B1 N2 -122.0(4)
N3 N4 B1 N2 57.5(4)
N9 Cu2 N7 C39 -129.0(4)
C76 Cu2 N7 C39 23.2(5)
C75 Cu2 N7 C39 -18.1(5)
N11 Cu2 N7 C39 139.6(4)
N9 Cu2 N7 N8 47.2(2)
C76 Cu2 N7 N8 -160.5(3)
C75 Cu2 N7 N8 158.1(2)
N11 Cu2 N7 N8 -44.2(2)
C39 N7 N8 C41 0.1(4)
Cu2 N7 N8 C41 -177.4(3)
C39 N7 N8 B2 174.3(3)
Cu2 N7 N8 B2 -3.2(4)
C76 Cu2 N9 C51 6.6(5)
C75 Cu2 N9 C51 19.9(4)
N11 Cu2 N9 C51 -137.7(3)
N7 Cu2 N9 C51 132.4(3)
C76 Cu2 N9 N10 -169.2(3)
C75 Cu2 N9 N10 -155.9(3)
N11 Cu2 N9 N10 46.6(2)
N7 Cu2 N9 N10 -43.3(2)
C51 N9 N10 C53 -0.6(4)
Cu2 N9 N10 C53 176.4(2)
C51 N9 N10 B2 179.7(3)
Cu2 N9 N10 B2 -3.3(4)
N9 Cu2 N11 C63 129.7(4)
C76 Cu2 N11 C63 -29.9(4)
C75 Cu2 N11 C63 -5.2(6)
N7 Cu2 N11 C63 -141.0(4)
N9 Cu2 N11 N12 -42.0(3)
C76 Cu2 N11 N12 158.5(3)
C75 Cu2 N11 N12 -176.8(3)
N7 Cu2 N11 N12 47.4(3)
C63 N11 N12 C65 -0.3(4)
Cu2 N11 N12 C65 173.9(2)
C63 N11 N12 B2 -178.7(3)
Cu2 N11 N12 B2 -4.5(4)
N8 N7 C39 C40 0.1(4)
Cu2 N7 C39 C40 176.4(3)
N8 N7 C39 C42 -175.4(3)
Cu2 N7 C39 C42 1.0(6)
N7 C39 C40 C41 -0.2(5)
C42 C39 C40 C41 174.7(4)
N7 N8 C41 C40 -0.3(5)
B2 N8 C41 C40 -173.8(4)
C39 C40 C41 N8 0.3(5)
N7 C39 C42 C47 -89.2(5)
C40 C39 C42 C47 96.4(5)
N7 C39 C42 C43 90.6(5)
C40 C39 C42 C43 -83.9(5)
C47 C42 C43 C44 0.1(6)
C39 C42 C43 C44 -179.7(4)
C47 C42 C43 C48 -179.6(4)
C39 C42 C43 C48 0.6(6)
C42 C43 C44 C45 0.0(6)
C48 C43 C44 C45 179.7(4)
C43 C44 C45 C46 0.8(6)
C43 C44 C45 C49 179.7(4)
C44 C45 C46 C47 -1.8(6)
C49 C45 C46 C47 179.3(4)
C45 C46 C47 C42 1.9(6)
C45 C46 C47 C50 -176.8(4)
C43 C42 C47 C46 -1.0(5)
C39 C42 C47 C46 178.8(3)
C43 C42 C47 C50 177.7(4)
C39 C42 C47 C50 -2.5(6)
N10 N9 C51 C52 1.0(4)
Cu2 N9 C51 C52 -175.1(3)
N10 N9 C51 C54 -176.3(3)
Cu2 N9 C51 C54 7.6(5)
N9 C51 C52 C53 -1.0(4)
C54 C51 C52 C53 175.9(3)
N9 N10 C53 C52 0.0(4)
B2 N10 C53 C52 179.6(4)
C51 C52 C53 N10 0.6(4)
N9 C51 C54 C59 -106.9(4)
C52 C51 C54 C59 76.4(5)
N9 C51 C54 C55 70.2(5)
C52 C51 C54 C55 -106.5(4)
C59 C54 C55 C56 -0.4(6)
C51 C54 C55 C56 -177.5(3)
C59 C54 C55 C60 178.4(4)
C51 C54 C55 C60 1.2(5)
C54 C55 C56 C57 0.9(6)
C60 C55 C56 C57 -177.8(4)
C55 C56 C57 C58 -0.2(6)
C55 C56 C57 C61 -179.7(4)
C56 C57 C58 C59 -1.0(6)
C61 C57 C58 C59 178.4(4)
C55 C54 C59 C58 -0.9(6)
C51 C54 C59 C58 176.2(3)
C55 C54 C59 C62 180.0(4)
C51 C54 C59 C62 -3.0(6)
C57 C58 C59 C54 1.6(6)
C57 C58 C59 C62 -179.2(4)
N12 N11 C63 C64 0.5(4)
Cu2 N11 C63 C64 -171.6(3)
N12 N11 C63 C66 179.0(3)
Cu2 N11 C63 C66 6.9(6)
N11 C63 C64 C65 -0.5(4)
C66 C63 C64 C65 -178.8(4)
N11 N12 C65 C64 0.0(4)
B2 N12 C65 C64 178.2(4)
C63 C64 C65 N12 0.3(4)
N11 C63 C66 C67 -111.1(4)
C64 C63 C66 C67 67.0(5)
N11 C63 C66 C71 70.4(5)
C64 C63 C66 C71 -111.4(5)
C71 C66 C67 C68 -2.0(5)
C63 C66 C67 C68 179.5(3)
C71 C66 C67 C72 177.5(3)
C63 C66 C67 C72 -0.9(5)
C66 C67 C68 C69 -0.5(6)
C72 C67 C68 C69 179.9(3)
C67 C68 C69 C70 1.9(6)
C67 C68 C69 C73 -177.7(4)
C68 C69 C70 C71 -0.7(6)
C73 C69 C70 C71 178.9(4)
C69 C70 C71 C66 -1.8(6)
C69 C70 C71 C74 177.5(4)
C67 C66 C71 C70 3.2(5)
C63 C66 C71 C70 -178.4(3)
C67 C66 C71 C74 -176.2(3)
C63 C66 C71 C74 2.2(5)
N9 Cu2 C75 C76 -168.5(3)
N11 Cu2 C75 C76 -37.3(5)
N7 Cu2 C75 C76 94.2(3)
N9 Cu2 C76 C75 20.2(5)
N11 Cu2 C76 C75 160.2(3)
N7 Cu2 C76 C75 -100.7(3)
C41 N8 B2 N10 115.0(4)
N7 N8 B2 N10 -57.9(4)
C41 N8 B2 N12 -125.9(4)
N7 N8 B2 N12 61.2(4)
C53 N10 B2 N8 -115.4(4)
N9 N10 B2 N8 64.3(4)
C53 N10 B2 N12 124.8(4)
N9 N10 B2 N12 -55.5(4)
C65 N12 B2 N8 123.3(4)
N11 N12 B2 N8 -58.7(4)
C65 N12 B2 N10 -117.1(4)
N11 N12 B2 N10 60.9(4)
